data_2225493
loop_
_publ_author_name
'Saraswathi, B. S.'
'Gowda, B. Thimme'
'Foro, Sabine'
'Fuess, Hartmut'

_publ_section_title
;
 <i>N</i>-(2-Chlorophenyl)succinimide
;
_journal_coeditor_code BX2270
_journal_issue 4
_journal_name_full 'Acta Crystallographica Section E'
_journal_page_first o921
_journal_paper_doi 10.1107/S1600536810010457
_journal_volume 66
_journal_year 2010
_chemical_formula_iupac 'C10 H8 Cl N O2'
_chemical_formula_moiety 'C10 H8 Cl N O2'
_chemical_formula_sum 'C10 H8 Cl N O2'
_chemical_formula_weight 209.62
_chemical_name_systematic
;
<i>N</i>-(2-Chlorophenyl)succinimide
;
_space_group_IT_number 29
_symmetry_cell_setting orthorhombic
_symmetry_space_group_name_Hall 'P 2c -2ac'
_symmetry_space_group_name_H-M 'P c a 21'
_atom_sites_solution_hydrogens geom
_atom_sites_solution_primary direct
_atom_sites_solution_secondary difmap
_audit_creation_method SHELXL-97
_cell_angle_alpha 90.00
_cell_angle_beta 90.00
_cell_angle_gamma 90.00
_cell_formula_units_Z 4
_cell_length_a 10.6160(10)
_cell_length_b 11.191(2)
_cell_length_c 8.2200(10)
_cell_measurement_reflns_used 1700
_cell_measurement_temperature 299(2)
_cell_measurement_theta_max 27.69
_cell_measurement_theta_min 2.64
_cell_volume 976.6(2)
_computing_cell_refinement
;
CrysAlis RED (Oxford Diffraction, 2009)
;
_computing_data_collection
;
CrysAlis CCD (Oxford Diffraction, 2009)
;
_computing_data_reduction
;
CrysAlis RED (Oxford Diffraction, 2009)
;
_computing_molecular_graphics 'PLATON (Spek, 2009)'
_computing_publication_material 'SHELXL97 (Sheldrick, 2008)'
_computing_structure_refinement 'SHELXL97 (Sheldrick, 2008)'
_computing_structure_solution 'SHELXS97 (Sheldrick, 2008)'
_diffrn_ambient_temperature 299(2)
_diffrn_measured_fraction_theta_full 0.999
_diffrn_measured_fraction_theta_max 0.999
_diffrn_measurement_device_type
;
Oxford Diffraction Xcalibur diffractometer
with a Sapphire CCD detector
;
_diffrn_measurement_method
;
Rotation method data acquisition using \w and \f scans
;
_diffrn_radiation_monochromator graphite
_diffrn_radiation_source 'fine-focus sealed tube'
_diffrn_radiation_type MoK\a
_diffrn_radiation_wavelength 0.71073
_diffrn_reflns_av_R_equivalents 0.0078
_diffrn_reflns_av_sigmaI/netI 0.0091
_diffrn_reflns_limit_h_max 13
_diffrn_reflns_limit_h_min -6
_diffrn_reflns_limit_k_max 8
_diffrn_reflns_limit_k_min -13
_diffrn_reflns_limit_l_max 10
_diffrn_reflns_limit_l_min -7
_diffrn_reflns_number 2417
_diffrn_reflns_theta_full 26.37
_diffrn_reflns_theta_max 26.37
_diffrn_reflns_theta_min 2.64
_diffrn_standards_decay_% 0
_diffrn_standards_number 0
_exptl_absorpt_coefficient_mu 0.362
_exptl_absorpt_correction_T_max 0.8689
_exptl_absorpt_correction_T_min 0.8399
_exptl_absorpt_correction_type multi-scan
_exptl_absorpt_process_details
;
(CrysAlis RED; Oxford Diffraction, 2009)
;
_exptl_crystal_colour colourless
_exptl_crystal_density_diffrn 1.426
_exptl_crystal_density_method 'not measured'
_exptl_crystal_description prism
_exptl_crystal_F_000 432
_exptl_crystal_size_max 0.50
_exptl_crystal_size_mid 0.48
_exptl_crystal_size_min 0.40
_refine_diff_density_max 0.185
_refine_diff_density_min -0.225
_refine_ls_abs_structure_details 'Flack (1983), 525 Friedel pairs'
_refine_ls_abs_structure_Flack 0.01(7)
_refine_ls_extinction_coef 0.036(3)
_refine_ls_extinction_expression Fc^*^=kFc[1+0.001xFc^2^\l^3^/sin(2\q)]^-1/4^
_refine_ls_extinction_method 'SHELXL97 (Sheldrick, 2008)'
_refine_ls_goodness_of_fit_ref 1.039
_refine_ls_hydrogen_treatment constr
_refine_ls_matrix_type full
_refine_ls_number_parameters 128
_refine_ls_number_reflns 1600
_refine_ls_number_restraints 1
_refine_ls_restrained_S_all 1.039
_refine_ls_R_factor_all 0.0275
_refine_ls_R_factor_gt 0.0251
_refine_ls_shift/su_max 0.000
_refine_ls_shift/su_mean 0.000
_refine_ls_structure_factor_coef Fsqd
_refine_ls_weighting_details 'calc w=1/[\s^2^(Fo^2^)+(0.0446P)^2^+0.1451P] where P=(Fo^2^+2Fc^2^)/3'
_refine_ls_weighting_scheme calc
_refine_ls_wR_factor_gt 0.0702
_refine_ls_wR_factor_ref 0.0719
_reflns_number_gt 1500
_reflns_number_total 1600
_reflns_threshold_expression I>2sigma(I)
_cod_data_source_file bx2270.cif
_cod_data_source_block I
_cod_database_code 2225493
_cod_database_fobs_code 2225493

loop_
_symmetry_equiv_pos_as_xyz
'x, y, z'
'-x, -y, z+1/2'
'-x+1/2, y, z+1/2'
'x+1/2, -y, z'

loop_
_atom_site_type_symbol
_atom_site_label
_atom_site_fract_x
_atom_site_fract_y
_atom_site_fract_z
_atom_site_U_iso_or_equiv
_atom_site_adp_type
_atom_site_calc_flag
_atom_site_refinement_flags
_atom_site_occupancy
_atom_site_disorder_assembly
_atom_site_disorder_group
Cl Cl1 0.40098(5) 0.22415(4) 0.92831(9) 0.0664(2) Uani d . 1 . .
O O1 0.77333(15) 0.38146(14) 0.8513(2) 0.0691(5) Uani d . 1 . .
O O2 0.42907(15) 0.30911(14) 0.5374(2) 0.0625(4) Uani d . 1 . .
N N1 0.60155(12) 0.31896(14) 0.70608(18) 0.0386(4) Uani d . 1 . .
C C1 0.61026(16) 0.19473(17) 0.7438(2) 0.0388(4) Uani d . 1 . .
C C2 0.52257(16) 0.14047(17) 0.8445(3) 0.0438(4) Uani d . 1 . .
C C3 0.5306(2) 0.02002(18) 0.8789(3) 0.0507(5) Uani d . 1 . .
H H3 0.4708 -0.0160 0.9455 0.061 Uiso calc R 1 . .
C C4 0.6275(2) -0.04682(19) 0.8141(3) 0.0529(5) Uani d . 1 . .
H H4 0.6333 -0.1279 0.8375 0.063 Uiso calc R 1 . .
C C5 0.71622(19) 0.00642(19) 0.7144(3) 0.0540(5) Uani d . 1 . .
H H5 0.7817 -0.0388 0.6712 0.065 Uiso calc R 1 . .
C C6 0.70742(17) 0.12731(18) 0.6789(3) 0.0477(5) Uani d . 1 . .
H H6 0.7668 0.1631 0.6116 0.057 Uiso calc R 1 . .
C C7 0.68670(17) 0.40365(17) 0.7621(2) 0.0437(4) Uani d . 1 . .
C C8 0.65005(18) 0.52249(17) 0.6916(3) 0.0481(5) Uani d . 1 . .
H H8A 0.7161 0.5527 0.6211 0.058 Uiso calc R 1 . .
H H8B 0.6348 0.5802 0.7773 0.058 Uiso calc R 1 . .
C C9 0.53041(17) 0.49950(18) 0.5953(3) 0.0495(5) Uani d . 1 . .
H H9A 0.4599 0.5421 0.6428 0.059 Uiso calc R 1 . .
H H9B 0.5405 0.5251 0.4833 0.059 Uiso calc R 1 . .
C C10 0.50941(17) 0.36713(18) 0.6038(3) 0.0429(4) Uani d . 1 . .

loop_
_atom_site_aniso_label
_atom_site_aniso_U_11
_atom_site_aniso_U_22
_atom_site_aniso_U_33
_atom_site_aniso_U_12
_atom_site_aniso_U_13
_atom_site_aniso_U_23
Cl1 0.0671(4) 0.0458(3) 0.0864(4) -0.0093(2) 0.0334(3) -0.0081(3)
O1 0.0631(9) 0.0671(10) 0.0771(11) -0.0155(8) -0.0345(9) 0.0026(8)
O2 0.0574(8) 0.0553(9) 0.0749(11) -0.0085(7) -0.0267(8) 0.0040(8)
N1 0.0364(7) 0.0401(8) 0.0394(9) -0.0075(6) -0.0032(7) 0.0028(7)
C1 0.0378(8) 0.0416(9) 0.0370(10) -0.0080(7) -0.0070(7) 0.0018(8)
C2 0.0422(9) 0.0431(10) 0.0461(11) -0.0087(8) 0.0032(8) -0.0038(8)
C3 0.0550(11) 0.0439(10) 0.0531(13) -0.0117(9) 0.0033(10) 0.0039(9)
C4 0.0633(12) 0.0419(10) 0.0535(12) -0.0019(9) -0.0108(10) 0.0058(10)
C5 0.0504(11) 0.0549(11) 0.0565(13) 0.0114(9) -0.0025(10) 0.0015(10)
C6 0.0408(9) 0.0567(11) 0.0457(11) -0.0003(8) -0.0001(9) 0.0052(10)
C7 0.0433(9) 0.0465(10) 0.0414(10) -0.0120(8) 0.0020(8) -0.0039(8)
C8 0.0518(10) 0.0430(10) 0.0495(11) -0.0090(9) 0.0068(9) -0.0039(9)
C9 0.0443(11) 0.0441(10) 0.0601(12) 0.0007(8) 0.0014(9) 0.0021(10)
C10 0.0401(9) 0.0447(10) 0.0439(10) -0.0024(8) 0.0001(9) 0.0005(8)

loop_
_atom_type_symbol
_atom_type_description
_atom_type_scat_dispersion_real
_atom_type_scat_dispersion_imag
_atom_type_scat_source
C C 0.0033 0.0016 'International Tables Vol C Tables 4.2.6.8 and 6.1.1.4'
H H 0.0000 0.0000 'International Tables Vol C Tables 4.2.6.8 and 6.1.1.4'
Cl Cl 0.1484 0.1585 'International Tables Vol C Tables 4.2.6.8 and 6.1.1.4'
N N 0.0061 0.0033 'International Tables Vol C Tables 4.2.6.8 and 6.1.1.4'
O O 0.0106 0.0060 'International Tables Vol C Tables 4.2.6.8 and 6.1.1.4'

loop_
_geom_angle_atom_site_label_1
_geom_angle_atom_site_label_2
_geom_angle_atom_site_label_3
_geom_angle_site_symmetry_1
_geom_angle_site_symmetry_3
_geom_angle
_geom_angle_publ_flag
C7 N1 C10 . . 113.08(16) ?
C7 N1 C1 . . 123.41(15) ?
C10 N1 C1 . . 123.47(14) ?
C6 C1 C2 . . 119.44(18) ?
C6 C1 N1 . . 119.70(16) ?
C2 C1 N1 . . 120.86(17) ?
C3 C2 C1 . . 120.59(18) ?
C3 C2 Cl1 . . 119.42(15) ?
C1 C2 Cl1 . . 119.99(15) ?
C4 C3 C2 . . 119.79(19) ?
C4 C3 H3 . . 120.1 ?
C2 C3 H3 . . 120.1 ?
C3 C4 C5 . . 120.20(19) ?
C3 C4 H4 . . 119.9 ?
C5 C4 H4 . . 119.9 ?
C4 C5 C6 . . 119.92(19) ?
C4 C5 H5 . . 120.0 ?
C6 C5 H5 . . 120.0 ?
C1 C6 C5 . . 120.06(18) ?
C1 C6 H6 . . 120.0 ?
C5 C6 H6 . . 120.0 ?
O1 C7 N1 . . 124.02(19) ?
O1 C7 C8 . . 128.07(18) ?
N1 C7 C8 . . 107.91(16) ?
C7 C8 C9 . . 105.54(15) ?
C7 C8 H8A . . 110.6 ?
C9 C8 H8A . . 110.6 ?
C7 C8 H8B . . 110.6 ?
C9 C8 H8B . . 110.6 ?
H8A C8 H8B . . 108.8 ?
C10 C9 C8 . . 105.50(16) ?
C10 C9 H9A . . 110.6 ?
C8 C9 H9A . . 110.6 ?
C10 C9 H9B . . 110.6 ?
C8 C9 H9B . . 110.6 ?
H9A C9 H9B . . 108.8 ?
O2 C10 N1 . . 124.13(18) ?
O2 C10 C9 . . 128.10(19) ?
N1 C10 C9 . . 107.77(16) ?

loop_
_geom_bond_atom_site_label_1
_geom_bond_atom_site_label_2
_geom_bond_site_symmetry_2
_geom_bond_distance
_geom_bond_publ_flag
Cl1 C2 . 1.737(2) ?
O1 C7 . 1.202(2) ?
O2 C10 . 1.203(2) ?
N1 C7 . 1.388(2) ?
N1 C10 . 1.398(2) ?
N1 C1 . 1.427(2) ?
C1 C6 . 1.385(3) ?
C1 C2 . 1.386(3) ?
C2 C3 . 1.380(3) ?
C3 C4 . 1.379(3) ?
C3 H3 . 0.9300 ?
C4 C5 . 1.383(3) ?
C4 H4 . 0.9300 ?
C5 C6 . 1.387(3) ?
C5 H5 . 0.9300 ?
C6 H6 . 0.9300 ?
C7 C8 . 1.502(3) ?
C8 C9 . 1.519(3) ?
C8 H8A . 0.9700 ?
C8 H8B . 0.9700 ?
C9 C10 . 1.500(3) ?
C9 H9A . 0.9700 ?
C9 H9B . 0.9700 ?

loop_
_geom_torsion_atom_site_label_1
_geom_torsion_atom_site_label_2
_geom_torsion_atom_site_label_3
_geom_torsion_atom_site_label_4
_geom_torsion_site_symmetry_1
_geom_torsion_site_symmetry_2
_geom_torsion_site_symmetry_3
_geom_torsion_site_symmetry_4
_geom_torsion
_geom_torsion_publ_flag
C7 N1 C1 C6 . . . . -69.2(2) ?
C10 N1 C1 C6 . . . . 108.2(2) ?
C7 N1 C1 C2 . . . . 110.9(2) ?
C10 N1 C1 C2 . . . . -71.7(2) ?
C6 C1 C2 C3 . . . . -0.8(3) ?
N1 C1 C2 C3 . . . . 179.19(17) ?
C6 C1 C2 Cl1 . . . . 179.40(15) ?
N1 C1 C2 Cl1 . . . . -0.7(2) ?
C1 C2 C3 C4 . . . . 0.8(3) ?
Cl1 C2 C3 C4 . . . . -179.36(17) ?
C2 C3 C4 C5 . . . . -0.3(3) ?
C3 C4 C5 C6 . . . . -0.2(3) ?
C2 C1 C6 C5 . . . . 0.2(3) ?
N1 C1 C6 C5 . . . . -179.71(18) ?
C4 C5 C6 C1 . . . . 0.2(3) ?
C10 N1 C7 O1 . . . . -179.95(19) ?
C1 N1 C7 O1 . . . . -2.3(3) ?
C10 N1 C7 C8 . . . . -0.1(2) ?
C1 N1 C7 C8 . . . . 177.56(16) ?
O1 C7 C8 C9 . . . . -177.3(2) ?
N1 C7 C8 C9 . . . . 2.9(2) ?
C7 C8 C9 C10 . . . . -4.4(2) ?
C7 N1 C10 O2 . . . . 177.3(2) ?
C1 N1 C10 O2 . . . . -0.3(3) ?
C7 N1 C10 C9 . . . . -2.8(2) ?
C1 N1 C10 C9 . . . . 179.55(16) ?
C8 C9 C10 O2 . . . . -175.7(2) ?
C8 C9 C10 N1 . . . . 4.4(2) ?

loop_
_cod_related_entry_id
_cod_related_entry_database
_cod_related_entry_code
1 ChemSpider 73901
